data_4023155
loop_
_publ_author_name
'Takahiro Tsuchiya'
'Yosuke Okada'
'Toshio Shimizu'
'Kazunori Hirabayashi'
'Nobumasa Kamigata'

_publ_section_title
;
 Molecular Transformations of Unsaturated Thiacrown Ethers
;
_journal_name_full 'Journal of Organic Chemistry'
_journal_page_first 76
_journal_page_last 80
_journal_paper_doi 10.1021/jo701757s
_journal_volume 73
_journal_year 2008
_chemical_formula_sum 'C14 H14 O S7'
_chemical_formula_weight 422.67
_chemical_name_systematic
; 
 ? 
;
_space_group_IT_number 61
_symmetry_cell_setting orthorhombic
_symmetry_space_group_name_Hall '-P 2ac 2ab'
_symmetry_space_group_name_H-M 'P b c a'
_atom_sites_solution_hydrogens geom
_atom_sites_solution_primary direct
_atom_sites_solution_secondary difmap
_audit_creation_method SHELXL-97
_cell_angle_alpha 90.00
_cell_angle_beta 90.00
_cell_angle_gamma 90.00
_cell_formula_units_Z 8
_cell_length_a 9.133(6)
_cell_length_b 17.525(12)
_cell_length_c 25.441(12)
_cell_measurement_temperature 296(2)
_cell_volume 4072(4)
_computing_structure_refinement 'SHELXL-97 (Sheldrick, 1997)'
_computing_structure_solution 'SHELXS-97 (Sheldrick, 1990)'
_diffrn_ambient_temperature 296(2)
_diffrn_measured_fraction_theta_full 0.992
_diffrn_measured_fraction_theta_max 0.992
_diffrn_radiation_monochromator graphite
_diffrn_radiation_source 'fine-focus sealed tube'
_diffrn_radiation_type MoK\a
_diffrn_radiation_wavelength 0.71075
_diffrn_reflns_av_R_equivalents 0.0945
_diffrn_reflns_av_sigmaI/netI 0.0469
_diffrn_reflns_limit_h_max 8
_diffrn_reflns_limit_h_min -8
_diffrn_reflns_limit_k_max 16
_diffrn_reflns_limit_k_min -16
_diffrn_reflns_limit_l_max 24
_diffrn_reflns_limit_l_min -24
_diffrn_reflns_number 13183
_diffrn_reflns_theta_full 20.00
_diffrn_reflns_theta_max 20.00
_diffrn_reflns_theta_min 2.98
_exptl_absorpt_coefficient_mu 0.771
_exptl_absorpt_correction_T_max 0.7478
_exptl_absorpt_correction_T_min 0.7478
_exptl_crystal_density_diffrn 1.379
_exptl_crystal_density_method 'not measured'
_exptl_crystal_F_000 1744
_exptl_crystal_size_max 0.40
_exptl_crystal_size_mid 0.40
_exptl_crystal_size_min 0.40
_refine_diff_density_max 0.281
_refine_diff_density_min -0.253
_refine_diff_density_rms 0.058
_refine_ls_extinction_coef 0.0047(6)
_refine_ls_extinction_expression Fc^*^=kFc[1+0.001xFc^2^\l^3^/sin(2\q)]^-1/4^
_refine_ls_extinction_method SHELXL
_refine_ls_goodness_of_fit_ref 1.050
_refine_ls_hydrogen_treatment mixed
_refine_ls_matrix_type full
_refine_ls_number_parameters 200
_refine_ls_number_reflns 1883
_refine_ls_number_restraints 0
_refine_ls_restrained_S_all 1.050
_refine_ls_R_factor_all 0.0603
_refine_ls_R_factor_gt 0.0502
_refine_ls_shift/su_max 0.000
_refine_ls_shift/su_mean 0.000
_refine_ls_structure_factor_coef Fsqd
_refine_ls_weighting_details 'calc w=1/[\s^2^(Fo^2^)+(0.0828P)^2^+2.9383P] where P=(Fo^2^+2Fc^2^)/3'
_refine_ls_weighting_scheme calc
_refine_ls_wR_factor_gt 0.1320
_refine_ls_wR_factor_ref 0.1442
_reflns_number_gt 1581
_reflns_number_total 1883
_reflns_threshold_expression >2sigma(I)
_cod_data_source_file jo701757s-File004.cif
_cod_data_source_block Compound_6
_cod_database_code 4023155

loop_
_symmetry_equiv_pos_as_xyz
'x, y, z'
'-x+1/2, -y, z+1/2'
'x+1/2, -y+1/2, -z'
'-x, y+1/2, -z+1/2'
'-x, -y, -z'
'x-1/2, y, -z-1/2'
'-x-1/2, y-1/2, z'
'x, -y-1/2, z-1/2'

loop_
_atom_site_label
_atom_site_type_symbol
_atom_site_fract_x
_atom_site_fract_y
_atom_site_fract_z
_atom_site_U_iso_or_equiv
_atom_site_adp_type
_atom_site_occupancy
_atom_site_symmetry_multiplicity
_atom_site_calc_flag
_atom_site_refinement_flags
_atom_site_disorder_assembly
_atom_site_disorder_group
S1 S 0.75796(15) 0.13575(9) 0.67828(5) 0.0792(6) Uani 1 1 d . . .
S2 S 0.77590(18) 0.01533(9) 0.57514(5) 0.0895(6) Uani 1 1 d . . .
S3 S 0.72478(17) -0.01175(9) 0.44577(6) 0.0866(6) Uani 1 1 d . . .
S4 S 0.56860(18) 0.03574(12) 0.32901(7) 0.1115(7) Uani 1 1 d . . .
S5 S 0.84344(16) 0.15799(9) 0.34421(5) 0.0841(6) Uani 1 1 d . . .
S6 S 0.90920(17) 0.25041(8) 0.45237(6) 0.0878(6) Uani 1 1 d . . .
S7 S 0.87125(19) 0.24701(10) 0.57911(6) 0.1031(7) Uani 1 1 d . . .
O1 O 0.6867(4) 0.1510(3) 0.73143(13) 0.1063(14) Uani 1 1 d . . .
C1 C 0.8332(7) 0.0402(3) 0.6811(2) 0.0935(19) Uani 1 1 d . . .
H1 H 0.8704 0.0229 0.7129 0.112 Uiso 1 1 calc R . .
C2 C 0.8380(6) -0.0069(3) 0.6394(2) 0.0860(17) Uani 1 1 d . . .
H2 H 0.8773 -0.0552 0.6447 0.103 Uiso 1 1 calc R . .
C3 C 0.8483(6) -0.0625(3) 0.5393(2) 0.0832(16) Uani 1 1 d . . .
H3 H 0.9014 -0.0992 0.5576 0.100 Uiso 1 1 calc R . .
C4 C 0.8311(6) -0.0720(3) 0.4869(2) 0.0886(17) Uani 1 1 d . . .
H4 H 0.8785 -0.1131 0.4713 0.106 Uiso 1 1 calc R . .
C5 C 0.7872(6) -0.0414(3) 0.3828(2) 0.0837(16) Uani 1 1 d . . .
H5 H 0.8661 -0.0750 0.3819 0.100 Uiso 1 1 calc R . .
C6 C 0.7305(7) -0.0197(3) 0.3362(2) 0.0882(17) Uani 1 1 d . . .
H6 H 0.7793 -0.0348 0.3058 0.106 Uiso 1 1 calc R . .
C7 C 0.6208(8) 0.1093(4) 0.2824(2) 0.110(2) Uani 1 1 d . . .
H7 H 0.5673 0.1123 0.2514 0.132 Uiso 1 1 calc R . .
C8 C 0.7283(8) 0.1592(4) 0.2887(2) 0.0946(19) Uani 1 1 d . . .
H8 H 0.7435 0.1961 0.2630 0.114 Uiso 1 1 calc R . .
C9 C 0.9102(8) 0.2545(3) 0.3443(3) 0.105(2) Uani 1 1 d . . .
H9 H 0.9228 0.2801 0.3126 0.126 Uiso 1 1 calc R . .
C10 C 0.9423(6) 0.2900(4) 0.3898(3) 0.0931(18) Uani 1 1 d . . .
H10 H 0.9843 0.3383 0.3882 0.112 Uiso 1 1 calc R . .
C11 C 0.9975(6) 0.3176(3) 0.4940(2) 0.0924(17) Uani 1 1 d . . .
H11 H 1.0535 0.3561 0.4789 0.111 Uiso 1 1 calc R . .
C12 C 0.9862(6) 0.3147(3) 0.5464(3) 0.0951(18) Uani 1 1 d . . .
H12 H 1.0399 0.3491 0.5665 0.114 Uiso 1 1 calc R . .
C13 C 0.9700(6) 0.2315(3) 0.6375(2) 0.0859(16) Uani 1 1 d . . .
H13 H 1.0585 0.2573 0.6412 0.103 Uiso 1 1 calc R . .
C14 C 0.9286(6) 0.1856(4) 0.6774(2) 0.0857(17) Uani 1 1 d . . .
H14 H 0.9918 0.1796 0.7058 0.103 Uiso 1 1 calc R . .

loop_
_atom_site_aniso_label
_atom_site_aniso_U_11
_atom_site_aniso_U_22
_atom_site_aniso_U_33
_atom_site_aniso_U_23
_atom_site_aniso_U_13
_atom_site_aniso_U_12
S1 0.0817(10) 0.1088(12) 0.0469(9) -0.0012(7) -0.0013(6) 0.0260(8)
S2 0.1127(13) 0.0909(11) 0.0649(10) -0.0041(8) -0.0080(8) 0.0319(9)
S3 0.1009(12) 0.0875(11) 0.0714(10) -0.0134(7) 0.0052(7) 0.0186(8)
S4 0.0796(12) 0.1548(17) 0.1003(13) -0.0431(11) -0.0111(8) 0.0014(10)
S5 0.0850(11) 0.0949(11) 0.0723(10) 0.0128(7) 0.0004(7) 0.0103(8)
S6 0.0980(12) 0.0785(11) 0.0868(11) 0.0105(7) 0.0073(8) -0.0170(8)
S7 0.0968(12) 0.1271(15) 0.0854(11) 0.0204(9) -0.0285(8) -0.0343(10)
O1 0.109(3) 0.154(4) 0.056(2) -0.007(2) 0.0203(19) 0.041(3)
C1 0.119(5) 0.113(5) 0.049(3) 0.015(3) 0.000(3) 0.047(4)
C2 0.100(4) 0.090(4) 0.068(4) 0.022(3) 0.008(3) 0.018(3)
C3 0.101(4) 0.067(3) 0.081(4) -0.003(3) -0.004(3) 0.011(3)
C4 0.103(4) 0.075(4) 0.088(4) -0.013(3) 0.003(3) 0.013(3)
C5 0.094(4) 0.074(4) 0.084(4) -0.014(3) 0.018(3) 0.006(3)
C6 0.096(4) 0.090(4) 0.079(4) -0.024(3) 0.007(3) 0.005(3)
C7 0.131(6) 0.136(6) 0.062(4) -0.027(4) -0.028(4) 0.058(5)
C8 0.129(6) 0.100(5) 0.054(4) 0.001(3) -0.003(3) 0.036(4)
C9 0.134(6) 0.088(5) 0.092(4) 0.031(4) 0.039(4) -0.006(4)
C10 0.093(4) 0.088(4) 0.099(5) 0.017(4) 0.025(3) -0.003(3)
C11 0.087(4) 0.085(4) 0.105(5) 0.007(3) -0.001(3) -0.021(3)
C12 0.082(4) 0.088(4) 0.115(5) 0.008(3) -0.013(3) -0.025(3)
C13 0.082(4) 0.105(4) 0.070(4) -0.015(3) -0.019(3) -0.004(3)
C14 0.071(4) 0.121(5) 0.065(4) -0.021(3) -0.021(3) 0.015(3)

loop_
_atom_type_symbol
_atom_type_description
_atom_type_scat_dispersion_real
_atom_type_scat_dispersion_imag
_atom_type_scat_source
C C 0.0033 0.0016 'International Tables Vol C Tables 4.2.6.8 and 6.1.1.4'
H H 0.0000 0.0000 'International Tables Vol C Tables 4.2.6.8 and 6.1.1.4'
O O 0.0106 0.0060 'International Tables Vol C Tables 4.2.6.8 and 6.1.1.4'
S S 0.1246 0.1234 'International Tables Vol C Tables 4.2.6.8 and 6.1.1.4'

loop_
_geom_angle_atom_site_label_1
_geom_angle_atom_site_label_2
_geom_angle_atom_site_label_3
_geom_angle
_geom_angle_site_symmetry_1
_geom_angle_site_symmetry_3
_geom_angle_publ_flag
O1 S1 C14 107.3(3) . . ?
O1 S1 C1 106.8(2) . . ?
C14 S1 C1 97.0(3) . . ?
C3 S2 C2 100.7(3) . . ?
C4 S3 C5 100.5(3) . . ?
C6 S4 C7 103.7(3) . . ?
C8 S5 C9 101.1(3) . . ?
C10 S6 C11 101.5(3) . . ?
C13 S7 C12 101.2(3) . . ?
C2 C1 S1 123.3(4) . . ?
C1 C2 S2 125.6(4) . . ?
C4 C3 S2 124.0(4) . . ?
C3 C4 S3 124.9(4) . . ?
C6 C5 S3 125.9(5) . . ?
C5 C6 S4 124.3(4) . . ?
C8 C7 S4 125.8(5) . . ?
C7 C8 S5 122.1(5) . . ?
C10 C9 S5 120.7(5) . . ?
C9 C10 S6 123.8(5) . . ?
C12 C11 S6 122.2(4) . . ?
C11 C12 S7 122.2(5) . . ?
C14 C13 S7 125.7(5) . . ?
C13 C14 S1 123.1(4) . . ?

loop_
_geom_bond_atom_site_label_1
_geom_bond_atom_site_label_2
_geom_bond_distance
_geom_bond_site_symmetry_2
_geom_bond_publ_flag
S1 O1 1.524(3) . ?
S1 C14 1.787(6) . ?
S1 C1 1.811(6) . ?
S2 C3 1.769(6) . ?
S2 C2 1.773(5) . ?
S3 C4 1.776(6) . ?
S3 C5 1.779(5) . ?
S4 C6 1.779(6) . ?
S4 C7 1.816(8) . ?
S5 C8 1.761(6) . ?
S5 C9 1.798(6) . ?
S6 C10 1.762(6) . ?
S6 C11 1.778(6) . ?
S7 C13 1.759(6) . ?
S7 C12 1.790(6) . ?
C1 C2 1.344(7) . ?
C3 C4 1.352(7) . ?
C5 C6 1.348(7) . ?
C7 C8 1.324(9) . ?
C9 C10 1.347(8) . ?
C11 C12 1.338(7) . ?
C13 C14 1.350(8) . ?
